data_7026150
loop_
_publ_author_name
'Oguadinma, Paul O.'
'Rodrigue-Witchel, Alexandre'
'Reber, Christian'
'Schaper, Frank'

_publ_section_title
;
 Intramolecular pi-stacking in copper(I) diketiminate phenanthroline
 complexes.
;
_journal_issue 37
_journal_name_full 'Dalton transactions (Cambridge, England : 2003)'
_journal_page_first 8759
_journal_page_last 8768
_journal_paper_doi 10.1039/c0dt00240b
_journal_volume 39
_journal_year 2010
_chemical_compound_source 'Synthesized by the authors. See text'
_chemical_formula_moiety 'C43 H37 Cu N4'
_chemical_formula_sum 'C43 H37 Cu N4'
_chemical_formula_weight 673.31
_chemical_name_systematic
;
?
;
_space_group_IT_number 29
_symmetry_cell_setting orthorhombic
_symmetry_space_group_name_Hall 'P 2c -2ac'
_symmetry_space_group_name_H-M 'P c a 21'
_atom_sites_solution_hydrogens geom
_atom_sites_solution_primary direct
_atom_sites_solution_secondary difmap
_audit_creation_method SHELXL-97
_cell_angle_alpha 90
_cell_angle_beta 90
_cell_angle_gamma 90
_cell_formula_units_Z 4
_cell_length_a 19.4278(5)
_cell_length_b 9.2147(2)
_cell_length_c 19.0384(5)
_cell_measurement_reflns_used 8012
_cell_measurement_temperature 150
_cell_measurement_theta_max 51.10
_cell_measurement_theta_min 4.55
_cell_volume 3408.28(15)
_computing_cell_refinement 'SAINT V7.34A (Bruker AXS, 2006b)'
_computing_data_collection 'APEX2 v2.1-0 (Bruker AXS, 2006a)'
_computing_data_reduction 'SAINT V7.34A (Bruker AXS, 2006b)'
_computing_molecular_graphics 'SHELXTL v6.12 (Bruker AXS, 2001)'
_computing_publication_material 'UdMX (Maris, 2004)'
_computing_structure_refinement 'SHELXL97 (Sheldrick, 2008)'
_computing_structure_solution 'SHELXS97 (Sheldrick, 2008)'
_diffrn_ambient_temperature 150
_diffrn_detector_area_resol_mean 5.5
_diffrn_measured_fraction_theta_full 0.986
_diffrn_measured_fraction_theta_max 0.986
_diffrn_measurement_device_type 'Bruker Smart 6000'
_diffrn_measurement_method \w
_diffrn_radiation_monochromator 'Montel 200 optics'
_diffrn_radiation_source 'Rotating Anode'
_diffrn_radiation_type CuK\a
_diffrn_radiation_wavelength 1.54178
_diffrn_reflns_av_R_equivalents 0.057
_diffrn_reflns_av_sigmaI/netI 0.0496
_diffrn_reflns_limit_h_max 21
_diffrn_reflns_limit_h_min -20
_diffrn_reflns_limit_k_max 10
_diffrn_reflns_limit_k_min -10
_diffrn_reflns_limit_l_max 21
_diffrn_reflns_limit_l_min -21
_diffrn_reflns_number 45919
_diffrn_reflns_theta_full 63.67
_diffrn_reflns_theta_max 63.67
_diffrn_reflns_theta_min 4.55
_exptl_absorpt_coefficient_mu 1.180
_exptl_absorpt_correction_T_max 0.9099
_exptl_absorpt_correction_T_min 0.8011
_exptl_absorpt_correction_type multi-scan
_exptl_absorpt_process_details 'Sadabs (Sheldrick, 1996)'
_exptl_crystal_colour green
_exptl_crystal_density_diffrn 1.312
_exptl_crystal_density_method 'not measured'
_exptl_crystal_description block
_exptl_crystal_F_000 1408
_exptl_crystal_size_max 0.12
_exptl_crystal_size_mid 0.08
_exptl_crystal_size_min 0.08
_refine_diff_density_max 0.200
_refine_diff_density_min -0.294
_refine_diff_density_rms 0.037
_refine_ls_abs_structure_details 'Friedel Pairs merged'
_refine_ls_abs_structure_Flack 0.021(17)
_refine_ls_extinction_method none
_refine_ls_goodness_of_fit_ref 0.885
_refine_ls_hydrogen_treatment constr
_refine_ls_matrix_type full
_refine_ls_number_parameters 435
_refine_ls_number_reflns 5514
_refine_ls_number_restraints 1
_refine_ls_restrained_S_all 0.885
_refine_ls_R_factor_all 0.0430
_refine_ls_R_factor_gt 0.0302
_refine_ls_shift/su_max 0.001
_refine_ls_shift/su_mean 0.000
_refine_ls_structure_factor_coef Fsqd
_refine_ls_weighting_details 'calc w=1/[\s^2^(Fo^2^)+(0.0257P)^2^] where P=(Fo^2^+2Fc^2^)/3'
_refine_ls_weighting_scheme calc
_refine_ls_wR_factor_gt 0.0532
_refine_ls_wR_factor_ref 0.0557
_reflns_number_gt 4330
_reflns_number_total 5514
_reflns_threshold_expression I>2\s(I)
_cod_data_source_file c0dt00240b.txt
_cod_data_source_block paul19
_cod_depositor_comments
;
The following automatic conversions were performed:

'_symmetry_cell_setting' value 'Orthorhombic' changed to
'orthorhombic' according to
/home/saulius/struct/CIF-dictionaries/cif_core.dic dictionary named
'cif_core.dic' version 2.4.2 from 2011-04-26.

'_geom_bond_publ_flag'
value 'Y' changed to 'y' according to
/home/saulius/struct/CIF-dictionaries/cif_core.dic dictionary named
'cif_core.dic' version 2.4.2 from 2011-04-26 (56
times).

'_geom_angle_publ_flag' value 'Y' changed to 'y' according
to /home/saulius/struct/CIF-dictionaries/cif_core.dic dictionary
named 'cif_core.dic' version 2.4.2 from 2011-04-26 (83
times).

'_geom_torsion_publ_flag' value 'Y' changed to 'y' according
to /home/saulius/struct/CIF-dictionaries/cif_core.dic dictionary
named 'cif_core.dic' version 2.4.2 from 2011-04-26 (127 times).

Automatic conversion script
Id: cif_fix_values 1891 2012-01-12 08:04:46Z andrius 
;
_cod_original_sg_symbol_H-M Pca21
_cod_database_code 7026150

loop_
_symmetry_equiv_pos_as_xyz
'x, y, z'
'-x, -y, z+1/2'
'x+1/2, -y, z'
'-x+1/2, y, z+1/2'

loop_
_atom_site_label
_atom_site_type_symbol
_atom_site_fract_x
_atom_site_fract_y
_atom_site_fract_z
_atom_site_U_iso_or_equiv
_atom_site_adp_type
_atom_site_occupancy
_atom_site_symmetry_multiplicity
_atom_site_calc_flag
_atom_site_refinement_flags
Cu1 Cu 0.065402(16) 0.65172(3) 0.48009(2) 0.03131(10) Uani 1 1 d .
N1 N 0.01934(10) 0.8024(2) 0.53556(11) 0.0303(5) Uani 1 1 d .
N2 N 0.00760(10) 0.4829(2) 0.50199(10) 0.0313(5) Uani 1 1 d .
N3 N 0.10283(10) 0.7235(2) 0.38512(10) 0.0288(5) Uani 1 1 d .
N4 N 0.16838(9) 0.58250(19) 0.49106(12) 0.0282(5) Uani 1 1 d .
C1 C -0.07119(13) 0.8845(3) 0.61903(15) 0.0519(8) Uani 1 1 d .
H1A H -0.0384 0.9341 0.6499 0.078 Uiso 1 1 calc R
H1B H -0.1069 0.8377 0.6476 0.078 Uiso 1 1 calc R
H1C H -0.0926 0.9552 0.5874 0.078 Uiso 1 1 calc R
C2 C -0.03344(14) 0.7696(3) 0.57583(13) 0.0333(7) Uani 1 1 d .
C3 C -0.05960(12) 0.6278(3) 0.58304(14) 0.0341(7) Uani 1 1 d .
H3A H -0.0979 0.6201 0.6138 0.041 Uiso 1 1 calc R
C4 C -0.03890(13) 0.4951(3) 0.55256(13) 0.0349(7) Uani 1 1 d .
C5 C -0.07370(14) 0.3591(3) 0.58222(15) 0.0532(8) Uani 1 1 d .
H5A H -0.0963 0.3060 0.5441 0.080 Uiso 1 1 calc R
H5B H -0.1080 0.3875 0.6173 0.080 Uiso 1 1 calc R
H5C H -0.0390 0.2968 0.6042 0.080 Uiso 1 1 calc R
C6 C 0.11780(13) 0.9603(2) 0.56304(15) 0.0335(7) Uani 1 1 d .
C7 C 0.17519(14) 0.9545(3) 0.51897(15) 0.0439(7) Uani 1 1 d .
H7A H 0.1694 0.9473 0.4695 0.053 Uiso 1 1 calc R
C8 C 0.24117(16) 0.9595(3) 0.54791(19) 0.0579(9) Uani 1 1 d .
H8A H 0.2803 0.9571 0.5180 0.069 Uiso 1 1 calc R
C9 C 0.24957(16) 0.9678(3) 0.6187(2) 0.0579(9) Uani 1 1 d .
H9A H 0.2948 0.9715 0.6377 0.070 Uiso 1 1 calc R
C10 C 0.19364(16) 0.9712(3) 0.66354(16) 0.0480(8) Uani 1 1 d .
H10A H 0.1999 0.9762 0.7130 0.058 Uiso 1 1 calc R
C11 C 0.12803(14) 0.9669(3) 0.63441(14) 0.0384(7) Uani 1 1 d .
H11A H 0.0892 0.9686 0.6647 0.046 Uiso 1 1 calc R
C12 C 0.04599(12) 0.9516(3) 0.53216(14) 0.0359(7) Uani 1 1 d .
H12A H 0.0149 1.0172 0.5585 0.043 Uiso 1 1 calc R
H12B H 0.0471 0.9842 0.4826 0.043 Uiso 1 1 calc R
C13 C 0.07109(14) 0.3336(3) 0.41430(14) 0.0360(7) Uani 1 1 d .
C14 C 0.04786(13) 0.3924(3) 0.35140(14) 0.0366(7) Uani 1 1 d .
H14A H 0.0041 0.4384 0.3501 0.044 Uiso 1 1 calc R
C15 C 0.08667(15) 0.3857(3) 0.29082(16) 0.0445(8) Uani 1 1 d .
H15A H 0.0698 0.4274 0.2486 0.053 Uiso 1 1 calc R
C16 C 0.15056(17) 0.3177(3) 0.29180(19) 0.0547(9) Uani 1 1 d .
H16A H 0.1779 0.3139 0.2505 0.066 Uiso 1 1 calc R
C17 C 0.17383(16) 0.2559(3) 0.3530(2) 0.0597(9) Uani 1 1 d .
H17A H 0.2171 0.2078 0.3537 0.072 Uiso 1 1 calc R
C18 C 0.13482(16) 0.2634(3) 0.41357(17) 0.0507(8) Uani 1 1 d .
H18A H 0.1516 0.2201 0.4555 0.061 Uiso 1 1 calc R
C19 C 0.02769(12) 0.3356(2) 0.47990(18) 0.0429(6) Uani 1 1 d .
H19A H -0.0144 0.2776 0.4716 0.051 Uiso 1 1 calc R
H19B H 0.0537 0.2889 0.5185 0.051 Uiso 1 1 calc R
C20 C 0.19798(13) 0.5040(3) 0.54227(13) 0.0321(6) Uani 1 1 d .
C21 C 0.26455(14) 0.4455(3) 0.53395(15) 0.0404(7) Uani 1 1 d .
H21A H 0.2841 0.3885 0.5704 0.049 Uiso 1 1 calc R
C22 C 0.30072(12) 0.4700(3) 0.47438(19) 0.0425(7) Uani 1 1 d .
H22A H 0.3465 0.4346 0.4701 0.051 Uiso 1 1 calc R
C23 C 0.27084(13) 0.5473(3) 0.41914(15) 0.0356(7) Uani 1 1 d .
C24 C 0.30366(13) 0.5700(3) 0.35281(15) 0.0449(8) Uani 1 1 d .
H24A H 0.3490 0.5345 0.3458 0.054 Uiso 1 1 calc R
C25 C 0.27187(14) 0.6404(3) 0.30009(15) 0.0441(7) Uani 1 1 d .
H25A H 0.2952 0.6544 0.2568 0.053 Uiso 1 1 calc R
C26 C 0.20325(14) 0.6943(3) 0.30842(14) 0.0365(7) Uani 1 1 d .
C27 C 0.16653(14) 0.7624(3) 0.25487(14) 0.0451(8) Uani 1 1 d .
H27A H 0.1862 0.7711 0.2094 0.054 Uiso 1 1 calc R
C28 C 0.10237(15) 0.8166(3) 0.26752(14) 0.0436(8) Uani 1 1 d .
H28A H 0.0786 0.8673 0.2315 0.052 Uiso 1 1 calc R
C29 C 0.07119(13) 0.7978(3) 0.33368(13) 0.0318(6) Uani 1 1 d .
C30 C 0.16885(13) 0.6744(3) 0.37373(13) 0.0305(6) Uani 1 1 d .
C31 C 0.20305(14) 0.6012(3) 0.42950(14) 0.0296(6) Uani 1 1 d .
C32 C 0.00309(13) 0.8656(3) 0.34770(12) 0.0303(6) Uani 1 1 d .
C33 C -0.00927(14) 1.0059(3) 0.32297(14) 0.0393(7) Uani 1 1 d .
H33A H 0.0257 1.0555 0.2977 0.047 Uiso 1 1 calc R
C34 C -0.07185(15) 1.0736(3) 0.33476(15) 0.0462(8) Uani 1 1 d .
H34A H -0.0794 1.1693 0.3179 0.055 Uiso 1 1 calc R
C35 C -0.12357(14) 1.0022(3) 0.37118(15) 0.0455(8) Uani 1 1 d .
H35A H -0.1667 1.0481 0.3789 0.055 Uiso 1 1 calc R
C36 C -0.11186(14) 0.8640(3) 0.39605(14) 0.0425(7) Uani 1 1 d .
H36A H -0.1472 0.8148 0.4210 0.051 Uiso 1 1 calc R
C37 C -0.04893(14) 0.7955(3) 0.38503(13) 0.0346(7) Uani 1 1 d .
H37A H -0.0414 0.7007 0.4030 0.041 Uiso 1 1 calc R
C38 C 0.15803(12) 0.4773(3) 0.60732(12) 0.0299(6) Uani 1 1 d .
C39 C 0.15999(16) 0.3451(3) 0.64132(15) 0.0420(8) Uani 1 1 d .
H39A H 0.1893 0.2704 0.6243 0.050 Uiso 1 1 calc R
C40 C 0.11927(16) 0.3204(3) 0.70056(15) 0.0475(8) Uani 1 1 d .
H40A H 0.1207 0.2288 0.7234 0.057 Uiso 1 1 calc R
C41 C 0.07725(14) 0.4277(3) 0.72591(14) 0.0394(7) Uani 1 1 d .
H41A H 0.0489 0.4096 0.7656 0.047 Uiso 1 1 calc R
C42 C 0.07609(13) 0.5619(3) 0.69384(13) 0.0346(7) Uani 1 1 d .
H42A H 0.0480 0.6373 0.7122 0.042 Uiso 1 1 calc R
C43 C 0.11618(12) 0.5864(3) 0.63463(14) 0.0328(6) Uani 1 1 d .
H43B H 0.1151 0.6787 0.6125 0.039 Uiso 1 1 calc R

loop_
_atom_site_aniso_label
_atom_site_aniso_U_11
_atom_site_aniso_U_22
_atom_site_aniso_U_33
_atom_site_aniso_U_23
_atom_site_aniso_U_13
_atom_site_aniso_U_12
Cu1 0.0345(2) 0.02604(17) 0.0333(2) -0.0009(2) 0.0041(2) -0.00090(16)
N1 0.0260(14) 0.0307(13) 0.0342(14) 0.0024(10) 0.0000(10) -0.0020(9)
N2 0.0354(14) 0.0278(12) 0.0307(14) 0.0010(10) -0.0035(10) -0.0009(9)
N3 0.0299(13) 0.0242(12) 0.0324(14) -0.0002(10) -0.0004(10) -0.0016(10)
N4 0.0301(12) 0.0251(11) 0.0293(14) 0.0004(11) 0.0016(11) -0.0001(8)
C1 0.0392(19) 0.062(2) 0.055(2) -0.0033(17) 0.0146(16) 0.0112(15)
C2 0.0249(17) 0.044(2) 0.0308(17) 0.0010(14) -0.0056(14) 0.0076(14)
C3 0.0215(15) 0.0461(19) 0.0348(16) 0.0063(13) 0.0002(13) -0.0019(14)
C4 0.0323(17) 0.0415(18) 0.0308(17) 0.0075(14) -0.0090(13) -0.0089(13)
C5 0.054(2) 0.054(2) 0.052(2) 0.0123(16) 0.0050(16) -0.0178(17)
C6 0.0384(18) 0.0169(15) 0.0453(19) 0.0008(13) -0.0031(14) -0.0002(12)
C7 0.051(2) 0.0337(17) 0.0470(18) 0.0059(13) 0.0034(15) 0.0000(14)
C8 0.044(2) 0.057(2) 0.072(3) 0.0203(19) 0.0037(19) 0.0010(17)
C9 0.038(2) 0.047(2) 0.088(3) 0.0283(19) -0.0188(19) -0.0117(16)
C10 0.054(2) 0.0351(19) 0.055(2) 0.0086(15) -0.0156(17) -0.0109(15)
C11 0.048(2) 0.0290(16) 0.0386(18) 0.0005(13) -0.0030(15) -0.0030(13)
C12 0.0390(18) 0.0289(16) 0.0400(17) 0.0032(13) -0.0033(13) 0.0049(12)
C13 0.0498(19) 0.0210(14) 0.0373(18) -0.0047(13) -0.0050(14) -0.0019(14)
C14 0.0398(18) 0.0344(17) 0.0357(18) -0.0034(13) -0.0056(14) 0.0006(12)
C15 0.056(2) 0.0371(18) 0.0406(19) -0.0044(15) 0.0008(16) -0.0053(15)
C16 0.050(2) 0.054(2) 0.060(2) -0.023(2) 0.0068(19) -0.0023(17)
C17 0.049(2) 0.053(2) 0.077(3) -0.025(2) -0.009(2) 0.0128(17)
C18 0.063(2) 0.0309(18) 0.058(2) -0.0061(16) -0.0209(18) 0.0056(16)
C19 0.0596(16) 0.0304(15) 0.0387(15) 0.0067(17) -0.005(2) -0.0048(12)
C20 0.0385(18) 0.0268(15) 0.0310(16) -0.0052(14) -0.0048(13) 0.0048(13)
C21 0.0382(19) 0.0420(17) 0.0411(18) -0.0005(15) -0.0069(14) 0.0115(14)
C22 0.0299(15) 0.0447(16) 0.053(2) -0.0081(19) -0.0024(18) 0.0115(12)
C23 0.0322(18) 0.0378(17) 0.0367(18) -0.0069(14) 0.0046(14) 0.0007(13)
C24 0.0327(18) 0.0507(19) 0.051(2) -0.0088(16) 0.0089(15) 0.0047(14)
C25 0.0393(19) 0.0517(19) 0.0414(19) -0.0035(16) 0.0149(14) -0.0049(15)
C26 0.0359(18) 0.0387(18) 0.0349(18) 0.0013(13) 0.0067(14) -0.0060(13)
C27 0.051(2) 0.053(2) 0.0322(18) 0.0060(15) 0.0122(15) -0.0079(16)
C28 0.051(2) 0.0472(19) 0.0322(18) 0.0089(14) 0.0025(14) -0.0008(15)
C29 0.0371(17) 0.0279(15) 0.0303(16) 0.0021(12) -0.0022(13) -0.0033(13)
C30 0.0327(17) 0.0288(16) 0.0300(16) -0.0026(12) 0.0011(13) -0.0023(12)
C31 0.0314(17) 0.0242(15) 0.0334(17) -0.0039(13) 0.0000(13) -0.0002(12)
C32 0.0387(18) 0.0313(17) 0.0208(15) 0.0034(12) -0.0048(12) 0.0022(12)
C33 0.0465(19) 0.0370(17) 0.0343(17) 0.0088(14) -0.0027(14) -0.0013(14)
C34 0.058(2) 0.0325(17) 0.0480(19) 0.0090(15) -0.0074(17) 0.0093(16)
C35 0.039(2) 0.048(2) 0.049(2) 0.0055(16) -0.0025(15) 0.0111(15)
C36 0.0403(19) 0.0422(18) 0.0450(18) 0.0062(15) -0.0013(14) -0.0010(15)
C37 0.0395(19) 0.0307(17) 0.0335(18) 0.0040(14) -0.0034(14) 0.0015(14)
C38 0.0333(16) 0.0295(16) 0.0269(16) -0.0018(13) -0.0080(12) 0.0034(12)
C39 0.059(2) 0.0330(18) 0.0342(18) 0.0008(15) -0.0026(15) 0.0124(15)
C40 0.073(2) 0.0313(18) 0.039(2) 0.0037(15) -0.0029(16) 0.0004(16)
C41 0.049(2) 0.0435(18) 0.0255(16) -0.0020(14) -0.0005(14) -0.0020(15)
C42 0.0423(18) 0.0342(16) 0.0274(16) -0.0033(13) -0.0054(13) 0.0052(14)
C43 0.0382(17) 0.0265(15) 0.0336(17) 0.0006(13) -0.0077(13) 0.0015(12)

loop_
_atom_type_symbol
_atom_type_description
_atom_type_scat_dispersion_real
_atom_type_scat_dispersion_imag
_atom_type_scat_source
C C 0.0181 0.0091 'International Tables Vol C Tables 4.2.6.8 and 6.1.1.4'
H H 0.0000 0.0000 'International Tables Vol C Tables 4.2.6.8 and 6.1.1.4'
N N 0.0311 0.0180 'International Tables Vol C Tables 4.2.6.8 and 6.1.1.4'
Cu Cu -1.9646 0.5888 'International Tables Vol C Tables 4.2.6.8 and 6.1.1.4'

loop_
_geom_angle_atom_site_label_1
_geom_angle_atom_site_label_2
_geom_angle_atom_site_label_3
_geom_angle
_geom_angle_publ_flag
N1 CU1 N2 100.71(8) y
N1 CU1 N3 114.00(8) y
N2 CU1 N3 130.04(8) y
N1 CU1 N4 126.40(8) y
N2 CU1 N4 106.36(8) y
N3 CU1 N4 81.33(8) y
C2 N1 C12 121.0(2) y
C2 N1 CU1 120.46(18) y
C12 N1 CU1 118.54(16) y
C4 N2 C19 117.8(2) y
C4 N2 CU1 118.47(17) y
C19 N2 CU1 121.17(16) y
C29 N3 C30 118.6(2) y
C29 N3 CU1 129.98(17) y
C30 N3 CU1 111.20(16) y
C20 N4 C31 118.7(2) y
C20 N4 CU1 129.83(17) y
C31 N4 CU1 110.20(17) y
C2 C1 H1A 109.5 ?
C2 C1 H1B 109.5 ?
H1A C1 H1B 109.5 ?
C2 C1 H1C 109.5 ?
H1A C1 H1C 109.5 ?
H1B C1 H1C 109.5 ?
N1 C2 C3 123.4(3) y
N1 C2 C1 121.9(3) y
C3 C2 C1 114.6(2) y
C2 C3 C4 131.3(3) y
C2 C3 H3A 114.3 ?
C4 C3 H3A 114.3 ?
N2 C4 C3 124.5(2) y
N2 C4 C5 119.9(2) y
C3 C4 C5 115.6(2) y
C4 C5 H5A 109.5 ?
C4 C5 H5B 109.5 ?
H5A C5 H5B 109.5 ?
C4 C5 H5C 109.5 ?
H5A C5 H5C 109.5 ?
H5B C5 H5C 109.5 ?
C11 C6 C7 118.7(2) y
C11 C6 C12 121.2(2) y
C7 C6 C12 120.0(2) y
C8 C7 C6 119.7(3) y
C8 C7 H7A 120.2 ?
C6 C7 H7A 120.2 ?
C9 C8 C7 120.2(3) y
C9 C8 H8A 119.9 ?
C7 C8 H8A 119.9 ?
C8 C9 C10 121.3(3) y
C8 C9 H9A 119.4 ?
C10 C9 H9A 119.4 ?
C9 C10 C11 118.3(3) y
C9 C10 H10A 120.9 ?
C11 C10 H10A 120.9 ?
C6 C11 C10 121.9(3) y
C6 C11 H11A 119.1 ?
C10 C11 H11A 119.1 ?
N1 C12 C6 110.86(19) y
N1 C12 H12A 109.5 ?
C6 C12 H12A 109.5 ?
N1 C12 H12B 109.5 ?
C6 C12 H12B 109.5 ?
H12A C12 H12B 108.1 ?
C14 C13 C18 117.4(3) y
C14 C13 C19 121.8(2) y
C18 C13 C19 120.7(2) y
C15 C14 C13 121.7(3) y
C15 C14 H14A 119.1 ?
C13 C14 H14A 119.1 ?
C14 C15 C16 119.8(3) y
C14 C15 H15A 120.1 ?
C16 C15 H15A 120.1 ?
C17 C16 C15 119.5(3) y
C17 C16 H16A 120.3 ?
C15 C16 H16A 120.3 ?
C16 C17 C18 120.5(3) y
C16 C17 H17A 119.8 ?
C18 C17 H17A 119.8 ?
C17 C18 C13 121.2(3) y
C17 C18 H18A 119.4 ?
C13 C18 H18A 119.4 ?
N2 C19 C13 113.3(2) y
N2 C19 H19A 108.9 ?
C13 C19 H19A 108.9 ?
N2 C19 H19B 108.9 ?
C13 C19 H19B 108.9 ?
H19A C19 H19B 107.7 ?
N4 C20 C21 121.1(2) y
N4 C20 C38 118.1(2) y
C21 C20 C38 120.7(2) y
C22 C21 C20 120.5(2) y
C22 C21 H21A 119.8 ?
C20 C21 H21A 119.8 ?
C21 C22 C23 120.0(2) y
C21 C22 H22A 120 ?
C23 C22 H22A 120 ?
C22 C23 C31 117.3(2) y
C22 C23 C24 123.7(3) y
C31 C23 C24 119.0(3) y
C25 C24 C23 121.6(3) y
C25 C24 H24A 119.2 ?
C23 C24 H24A 119.2 ?
C24 C25 C26 120.8(3) y
C24 C25 H25A 119.6 ?
C26 C25 H25A 119.6 ?
C27 C26 C30 117.2(2) y
C27 C26 C25 123.5(2) y
C30 C26 C25 119.3(2) y
C28 C27 C26 120.2(3) y
C28 C27 H27A 119.9 ?
C26 C27 H27A 119.9 ?
C27 C28 C29 120.4(3) y
C27 C28 H28A 119.8 ?
C29 C28 H28A 119.8 ?
N3 C29 C28 121.2(2) y
N3 C29 C32 119.3(2) y
C28 C29 C32 119.4(2) y
N3 C30 C31 118.2(2) y
N3 C30 C26 122.2(2) y
C31 C30 C26 119.6(2) y
N4 C31 C23 122.2(2) y
N4 C31 C30 118.1(2) y
C23 C31 C30 119.7(2) y
C37 C32 C33 118.4(2) y
C37 C32 C29 122.8(2) y
C33 C32 C29 118.8(2) y
C34 C33 C32 120.9(3) y
C34 C33 H33A 119.5 ?
C32 C33 H33A 119.5 ?
C33 C34 C35 120.2(3) y
C33 C34 H34A 119.9 ?
C35 C34 H34A 119.9 ?
C36 C35 C34 119.4(3) y
C36 C35 H35A 120.3 ?
C34 C35 H35A 120.3 ?
C35 C36 C37 120.8(3) y
C35 C36 H36A 119.6 ?
C37 C36 H36A 119.6 ?
C36 C37 C32 120.2(3) y
C36 C37 H37A 119.9 ?
C32 C37 H37A 119.9 ?
C39 C38 C43 118.5(2) y
C39 C38 C20 121.6(2) y
C43 C38 C20 119.8(2) y
C38 C39 C40 120.5(3) y
C38 C39 H39A 119.8 ?
C40 C39 H39A 119.8 ?
C41 C40 C39 120.3(3) y
C41 C40 H40A 119.9 ?
C39 C40 H40A 119.9 ?
C40 C41 C42 120.1(3) y
C40 C41 H41A 120 ?
C42 C41 H41A 120 ?
C41 C42 C43 119.7(2) y
C41 C42 H42A 120.1 ?
C43 C42 H42A 120.1 ?
C42 C43 C38 120.9(2) y
C42 C43 H43B 119.6 ?
C38 C43 H43B 119.6 ?

loop_
_geom_bond_atom_site_label_1
_geom_bond_atom_site_label_2
_geom_bond_distance
_geom_bond_publ_flag
Cu1 N1 1.961(2) y
Cu1 N2 1.9637(19) y
Cu1 N3 2.058(2) y
Cu1 N4 2.1101(19) y
N1 C2 1.316(3) y
N1 C12 1.470(3) y
N2 C4 1.325(3) y
N2 C19 1.473(3) y
N3 C29 1.344(3) y
N3 C30 1.377(3) y
N4 C20 1.343(3) y
N4 C31 1.363(3) y
C1 C2 1.528(3) y
C1 H1a 0.98 ?
C1 H1b 0.98 ?
C1 H1c 0.98 ?
C2 C3 1.409(4) y
C3 C4 1.412(3) y
C3 H3a 0.95 ?
C4 C5 1.532(3) y
C5 H5a 0.98 ?
C5 H5b 0.98 ?
C5 H5c 0.98 ?
C6 C11 1.375(3) y
C6 C7 1.396(3) y
C6 C12 1.516(3) y
C7 C8 1.396(4) y
C7 H7a 0.95 ?
C8 C9 1.360(4) y
C8 H8a 0.95 ?
C9 C10 1.382(4) y
C9 H9a 0.95 ?
C10 C11 1.391(3) y
C10 H10a 0.95 ?
C11 H11a 0.95 ?
C12 H12a 0.99 ?
C12 H12b 0.99 ?
C13 C14 1.390(4) y
C13 C18 1.397(3) y
C13 C19 1.507(4) y
C14 C15 1.379(4) y
C14 H14a 0.95 ?
C15 C16 1.391(4) y
C15 H15a 0.95 ?
C16 C17 1.373(4) y
C16 H16a 0.95 ?
C17 C18 1.381(4) y
C17 H17a 0.95 ?
C18 H18a 0.95 ?
C19 H19a 0.99 ?
C19 H19b 0.99 ?
C20 C21 1.410(3) y
C20 C38 1.482(3) y
C21 C22 1.353(4) y
C21 H21a 0.95 ?
C22 C23 1.397(4) y
C22 H22a 0.95 ?
C23 C31 1.421(3) y
C23 C24 1.430(4) y
C24 C25 1.345(4) y
C24 H24a 0.95 ?
C25 C26 1.432(3) y
C25 H25a 0.95 ?
C26 C27 1.393(3) y
C26 C30 1.424(3) y
C27 C28 1.364(3) y
C27 H27a 0.95 ?
C28 C29 1.408(3) y
C28 H28a 0.95 ?
C29 C32 1.487(3) y
C30 C31 1.422(3) y
C32 C37 1.394(3) y
C32 C33 1.396(3) y
C33 C34 1.385(3) y
C33 H33a 0.95 ?
C34 C35 1.387(4) y
C34 H34a 0.95 ?
C35 C36 1.377(4) y
C35 H35a 0.95 ?
C36 C37 1.392(3) y
C36 H36a 0.95 ?
C37 H37a 0.95 ?
C38 C39 1.380(3) y
C38 C43 1.393(3) y
C39 C40 1.396(4) y
C39 H39a 0.95 ?
C40 C41 1.370(4) y
C40 H40a 0.95 ?
C41 C42 1.380(3) y
C41 H41a 0.95 ?
C42 C43 1.389(3) y
C42 H42a 0.95 ?
C43 H43b 0.95 ?

loop_
_geom_torsion_atom_site_label_1
_geom_torsion_atom_site_label_2
_geom_torsion_atom_site_label_3
_geom_torsion_atom_site_label_4
_geom_torsion
_geom_torsion_publ_flag
N2 CU1 N1 C2 3.1(2) y
N3 CU1 N1 C2 146.29(18) y
N4 CU1 N1 C2 -116.63(19) y
N2 CU1 N1 C12 -178.15(16) y
N3 CU1 N1 C12 -34.93(19) y
N4 CU1 N1 C12 62.1(2) y
N1 CU1 N2 C4 -9.70(19) y
N3 CU1 N2 C4 -144.10(17) y
N4 CU1 N2 C4 123.53(18) y
N1 CU1 N2 C19 -171.21(18) y
N3 CU1 N2 C19 54.4(2) y
N4 CU1 N2 C19 -38.0(2) y
N1 CU1 N3 C29 -51.2(2) y
N2 CU1 N3 C29 78.6(2) y
N4 CU1 N3 C29 -177.3(2) y
N1 CU1 N3 C30 134.37(15) y
N2 CU1 N3 C30 -95.85(17) y
N4 CU1 N3 C30 8.27(15) y
N1 CU1 N4 C20 71.7(2) y
N2 CU1 N4 C20 -45.5(2) y
N3 CU1 N4 C20 -174.8(2) y
N1 CU1 N4 C31 -121.46(16) y
N2 CU1 N4 C31 121.35(15) y
N3 CU1 N4 C31 -7.96(15) y
C12 N1 C2 C3 -177.7(2) y
CU1 N1 C2 C3 1.1(3) y
C12 N1 C2 C1 2.1(4) y
CU1 N1 C2 C1 -179.18(18) y
N1 C2 C3 C4 0.1(4) y
C1 C2 C3 C4 -179.7(3) y
C19 N2 C4 C3 175.0(2) y
CU1 N2 C4 C3 12.9(3) y
C19 N2 C4 C5 -4.5(3) y
CU1 N2 C4 C5 -166.60(18) y
C2 C3 C4 N2 -8.5(4) y
C2 C3 C4 C5 171.0(3) y
C11 C6 C7 C8 -1.7(4) y
C12 C6 C7 C8 -178.7(2) y
C6 C7 C8 C9 0.9(4) y
C7 C8 C9 C10 0.2(4) y
C8 C9 C10 C11 -0.5(4) y
C7 C6 C11 C10 1.4(4) y
C12 C6 C11 C10 178.4(2) y
C9 C10 C11 C6 -0.3(4) y
C2 N1 C12 C6 113.5(3) y
CU1 N1 C12 C6 -65.2(2) y
C11 C6 C12 N1 -80.2(3) y
C7 C6 C12 N1 96.7(3) y
C18 C13 C14 C15 -1.7(4) y
C19 C13 C14 C15 -177.6(2) y
C13 C14 C15 C16 0.5(4) y
C14 C15 C16 C17 1.0(4) y
C15 C16 C17 C18 -1.2(5) y
C16 C17 C18 C13 -0.1(5) y
C14 C13 C18 C17 1.5(4) y
C19 C13 C18 C17 177.4(3) y
C4 N2 C19 C13 170.0(2) y
CU1 N2 C19 C13 -28.4(3) y
C14 C13 C19 N2 -58.4(3) y
C18 C13 C19 N2 125.8(3) y
C31 N4 C20 C21 2.0(4) y
CU1 N4 C20 C21 167.93(18) y
C31 N4 C20 C38 -176.5(2) y
CU1 N4 C20 C38 -10.6(3) y
N4 C20 C21 C22 1.4(4) y
C38 C20 C21 C22 179.8(2) y
C20 C21 C22 C23 -3.3(4) y
C21 C22 C23 C31 1.9(4) y
C21 C22 C23 C24 -175.8(2) y
C22 C23 C24 C25 177.4(3) y
C31 C23 C24 C25 -0.3(4) y
C23 C24 C25 C26 -0.6(4) y
C24 C25 C26 C27 -177.1(3) y
C24 C25 C26 C30 0.7(4) y
C30 C26 C27 C28 4.9(4) y
C25 C26 C27 C28 -177.2(3) y
C26 C27 C28 C29 -3.2(4) y
C30 N3 C29 C28 4.6(3) y
CU1 N3 C29 C28 -169.46(18) y
C30 N3 C29 C32 -173.3(2) y
CU1 N3 C29 C32 12.6(3) y
C27 C28 C29 N3 -1.7(4) y
C27 C28 C29 C32 176.2(2) y
C29 N3 C30 C31 177.4(2) y
CU1 N3 C30 C31 -7.5(3) y
C29 N3 C30 C26 -2.8(3) y
CU1 N3 C30 C26 172.36(18) y
C27 C26 C30 N3 -2.0(4) y
C25 C26 C30 N3 -179.9(2) y
C27 C26 C30 C31 177.9(2) y
C25 C26 C30 C31 0.0(4) y
C20 N4 C31 C23 -3.5(4) y
CU1 N4 C31 C23 -172.02(19) y
C20 N4 C31 C30 175.0(2) y
CU1 N4 C31 C30 6.4(3) y
C22 C23 C31 N4 1.6(4) y
C24 C23 C31 N4 179.4(2) y
C22 C23 C31 C30 -176.8(2) y
C24 C23 C31 C30 1.0(4) y
N3 C30 C31 N4 0.6(3) y
C26 C30 C31 N4 -179.3(2) y
N3 C30 C31 C23 179.1(2) y
C26 C30 C31 C23 -0.8(4) y
N3 C29 C32 C37 -42.3(3) y
C28 C29 C32 C37 139.7(3) y
N3 C29 C32 C33 137.1(2) y
C28 C29 C32 C33 -40.8(3) y
C37 C32 C33 C34 -0.4(4) y
C29 C32 C33 C34 -179.9(2) y
C32 C33 C34 C35 -0.4(4) y
C33 C34 C35 C36 0.6(4) y
C34 C35 C36 C37 -0.1(4) y
C35 C36 C37 C32 -0.8(4) y
C33 C32 C37 C36 1.0(4) y
C29 C32 C37 C36 -179.5(2) y
N4 C20 C38 C39 140.6(2) y
C21 C20 C38 C39 -37.9(4) y
N4 C20 C38 C43 -38.1(3) y
C21 C20 C38 C43 143.4(2) y
C43 C38 C39 C40 1.9(4) y
C20 C38 C39 C40 -176.8(2) y
C38 C39 C40 C41 -0.5(4) y
C39 C40 C41 C42 -1.4(4) y
C40 C41 C42 C43 1.8(4) y
C41 C42 C43 C38 -0.4(4) y
C39 C38 C43 C42 -1.4(4) y
C20 C38 C43 C42 177.3(2) y
